data_7030972
loop_
_publ_author_name
'Sahoo, Dipankar'
'Suriyanarayanan, Ramakirushnan'
'Chandrasekhar, Vadapalli'

_publ_section_title
;
 Di-, tri- and tetranuclear molecular vanadium phosphonates: a chloride
 encapsulated tetranuclear bowl.
;
_journal_issue 28
_journal_name_full 'Dalton transactions (Cambridge, England : 2003)'
_journal_page_first 10898
_journal_page_last 10909
_journal_paper_doi 10.1039/c4dt00720d
_journal_volume 43
_journal_year 2014
_chemical_formula_moiety '2(C24 H25 N4 O7 P V2), 3(C H4 O)'
_chemical_formula_sum 'C51 H62 N8 O17 P2 V4'
_chemical_formula_weight 1324.78
_chemical_name_systematic
;
 ?
;
_space_group_crystal_system triclinic
_space_group_IT_number 2
_space_group_name_Hall '-P 1'
_space_group_name_H-M_alt 'P -1'
_symmetry_space_group_name_Hall '-P 1'
_symmetry_space_group_name_H-M 'P -1'
_atom_sites_solution_hydrogens mixed
_atom_sites_solution_primary direct
_audit_creation_date 2014-05-10
_audit_creation_method
;
Olex2 1.2
(compiled 2014.03.20 svn.r2914 for OlexSys, GUI svn.r4816)
;
_cell_angle_alpha 66.947(5)
_cell_angle_beta 84.914(6)
_cell_angle_gamma 80.991(5)
_cell_formula_units_Z 1
_cell_length_a 9.765(3)
_cell_length_b 12.448(4)
_cell_length_c 14.734(4)
_cell_measurement_reflns_used 2000
_cell_measurement_temperature 100
_cell_measurement_theta_max 26.28
_cell_measurement_theta_min 2.58
_cell_volume 1626.9(8)
_computing_cell_refinement 'SAINT v6.45A (Bruker, 2003)'
_computing_data_reduction 'SAINT v6.45A (Bruker, 2003)'
_computing_molecular_graphics 'Olex2 (Dolomanov et al., 2009)'
_computing_publication_material 'Olex2 (Dolomanov et al., 2009)'
_computing_structure_refinement 'ShelXL (Sheldrick, 2008)'
_computing_structure_solution 'SIR97 (Burla et al., 2007)'
_diffrn_ambient_temperature 100
_diffrn_measured_fraction_theta_full 0.978
_diffrn_measured_fraction_theta_max 0.978
_diffrn_measurement_device_type 'Bruker APEX-II CCD'
_diffrn_measurement_method '\f and \w scans'
_diffrn_radiation_monochromator graphite
_diffrn_radiation_type MoK\a
_diffrn_radiation_wavelength 0.71069
_diffrn_reflns_av_R_equivalents 0.0402
_diffrn_reflns_av_unetI/netI 0.0937
_diffrn_reflns_Laue_measured_fraction_full 0.978
_diffrn_reflns_Laue_measured_fraction_max 0.978
_diffrn_reflns_limit_h_max 12
_diffrn_reflns_limit_h_min -12
_diffrn_reflns_limit_k_max 16
_diffrn_reflns_limit_k_min -16
_diffrn_reflns_limit_l_max 14
_diffrn_reflns_limit_l_min -19
_diffrn_reflns_number 10470
_diffrn_reflns_point_group_measured_fraction_full 0.978
_diffrn_reflns_point_group_measured_fraction_max 0.978
_diffrn_reflns_theta_full 25.000
_diffrn_reflns_theta_max 25.025
_diffrn_reflns_theta_min 4.205
_diffrn_standards_number 0
_exptl_absorpt_coefficient_mu 0.673
_exptl_absorpt_correction_T_max 1
_exptl_absorpt_correction_T_min 0.400757
_exptl_absorpt_correction_type multi-scan
_exptl_absorpt_process_details
;
SADABS v.2.10 (Bruker,2003) was used for absorption correction.
R(int) was 0.0848 before and 0.0338 after correction.
The Ratio of minimum to maximum transmission is 0.4008.
The \l/2 correction factor is 0.0015.
;
_exptl_crystal_colour green
_exptl_crystal_colour_primary green
_exptl_crystal_density_diffrn 1.352
_exptl_crystal_description block
_exptl_crystal_F_000 682
_exptl_crystal_size_max 0.068
_exptl_crystal_size_mid 0.062
_exptl_crystal_size_min 0.06
_refine_diff_density_max 1.477
_refine_diff_density_min -0.802
_refine_diff_density_rms 0.183
_refine_ls_extinction_method none
_refine_ls_goodness_of_fit_ref 1.069
_refine_ls_hydrogen_treatment constr
_refine_ls_matrix_type full
_refine_ls_number_parameters 385
_refine_ls_number_reflns 5608
_refine_ls_number_restraints 121
_refine_ls_restrained_S_all 1.284
_refine_ls_R_factor_all 0.1292
_refine_ls_R_factor_gt 0.0967
_refine_ls_shift/su_max 0.001
_refine_ls_shift/su_mean 0.000
_refine_ls_structure_factor_coef Fsqd
_refine_ls_weighting_details 'w=1/[\s^2^(Fo^2^)+(0.2000P)^2^] where P=(Fo^2^+2Fc^2^)/3'
_refine_ls_weighting_scheme calc
_refine_ls_wR_factor_gt 0.2693
_refine_ls_wR_factor_ref 0.3054
_reflns_Friedel_coverage 0.000
_reflns_number_gt 3588
_reflns_number_total 5608
_reflns_threshold_expression 'I > 2\s(I)'
_cod_data_source_file c4dt00720d2.cif
_cod_data_source_block 3
_cod_depositor_comments 'Adding full bibliography for 7030970--7030975.cif.'
_cod_database_code 7030972
_shelxl_version_number 2013-3
_shelx_space_group_comment
;
The symmetry employed for this shelxl refinement is uniquely defined
by the following loop, which should always be used as a source of
symmetry information in preference to the above space-group names.
They are only intended as comments.
;
_olex2_refinement_description
;
1. Fixed Uiso
 At 1.2 times of:
  All C(H) groups
 At 1.5 times of:
  All C(H,H,H) groups, All O(H) groups
2. Restrained distances
 O9-C27
 1.4 with sigma of 0.02
3. Uiso/Uaniso restraints and constraints
Uanis(V2) \\sim Ueq, Uanis(V1) \\sim Ueq, Uanis(P1) \\sim Ueq: with sigma of
0.002 and sigma for terminal atoms of 0.002
Uanis(O9) \\sim Ueq, Uanis(C27) \\sim Ueq: with sigma of 0.01 and sigma for
terminal atoms of 0.002
Uanis(C10) \\sim Ueq, Uanis(C9) \\sim Ueq, Uanis(C8) \\sim Ueq, Uanis(C7) \\sim
Ueq, Uanis(C6) \\sim Ueq, Uanis(N2) \\sim Ueq: with sigma of 0.01 and sigma for
terminal atoms of 0.002
Uanis(C16) \\sim Ueq, Uanis(C15) \\sim Ueq: with sigma of 0.01 and sigma for
terminal atoms of 0.002
Uanis(O8) \\sim Ueq: with sigma of 0.01 and sigma for terminal atoms of 0.002
Uanis(O4) \\sim Ueq: with sigma of 0.01 and sigma for terminal atoms of 0.002
Uanis(O7) \\sim Ueq: with sigma of 0.01 and sigma for terminal atoms of 0.002
Uanis(C22) \\sim Ueq, Uanis(C23) \\sim Ueq, Uanis(C21) \\sim Ueq, Uanis(C24)
\\sim Ueq: with sigma of 0.007 and sigma for terminal atoms of 0.002
4. Others
 Fixed Sof: C27(0.5) H27A(0.5) H27B(0.5) H27C(0.5) O9(0.5) H9A(0.5)
5.a Riding coordinates:
 O9(H9A)
5.b Aromatic/amide H refined with riding coordinates:
 C9(H9), C1(H1), C2(H2), C14(H14), C10(H10), C17(H17), C4(H4), C3(H3), C8(H8),
 C13(H13), C19(H19), C7(H7), C11(H11), C12(H12), C18(H18), C20(H20)
5.c Idealised Me refined as rotating group:
 C22(H22A,H22B,H22C), C24(H24A,H24B,H24C), C23(H23A,H23B,H23C), C25(H25A,H25B,
 H25C), C27(H27A,H27B,H27C)
5.d Idealised tetrahedral OH refined as rotating group:
 O8(H8A)
;

loop_
_space_group_symop_operation_xyz
'x, y, z'
'-x, -y, -z'

loop_
_atom_site_label
_atom_site_type_symbol
_atom_site_fract_x
_atom_site_fract_y
_atom_site_fract_z
_atom_site_U_iso_or_equiv
_atom_site_adp_type
_atom_site_occupancy
_atom_site_site_symmetry_order
_atom_site_calc_flag
_atom_site_refinement_flags_posn
_atom_site_refinement_flags_adp
_atom_site_refinement_flags_occupancy
V1 V 0.23699(10) 0.21760(8) 0.42677(9) 0.0370(4) Uani 1 1 d . U .
V2 V 0.47106(11) 0.37639(9) 0.36370(10) 0.0491(4) Uani 1 1 d . U .
P1 P 0.23639(18) 0.42394(15) 0.21709(16) 0.0517(6) Uani 1 1 d . U .
O1 O 0.1567(4) 0.1086(3) 0.4365(3) 0.0394(11) Uani 1 1 d . . .
O3 O 0.4016(4) 0.1857(3) 0.3941(3) 0.0381(10) Uani 1 1 d . . .
O4 O 0.3291(4) 0.3763(4) 0.4336(4) 0.0509(13) Uani 1 1 d . U .
C9 C -0.1399(7) 0.4211(5) 0.5086(7) 0.053(2) Uani 1 1 d . U .
H9 H -0.2170 0.4749 0.4757 0.063 Uiso 1 1 calc R . .
O2 O 0.5343(5) 0.4961(4) 0.3462(5) 0.0682(17) Uani 1 1 d . . .
O5 O 0.1641(4) 0.3365(4) 0.3081(4) 0.0490(13) Uani 1 1 d . . .
O6 O 0.1640(5) 0.5473(4) 0.1897(5) 0.0688(17) Uani 1 1 d . . .
O7 O 0.3928(5) 0.4133(4) 0.2376(4) 0.0575(14) Uani 1 1 d . U .
N1 N 0.2867(5) 0.1426(4) 0.5788(4) 0.0377(13) Uani 1 1 d . . .
C1 C 0.3937(6) 0.0588(5) 0.6129(5) 0.0352(14) Uani 1 1 d . . .
H1 H 0.4492 0.0323 0.5675 0.042 Uiso 1 1 calc R . .
N2 N 0.0718(5) 0.2960(4) 0.5033(5) 0.0457(15) Uani 1 1 d . U .
N4 N 0.6513(5) 0.2784(4) 0.3143(5) 0.0467(15) Uani 1 1 d . . .
O8 O 0.9042(6) 0.6536(5) 0.1454(4) 0.0713(16) Uani 1 1 d . U .
H8A H 0.9207 0.6314 0.0981 0.107 Uiso 1 1 calc GR . .
C5 C 0.2055(6) 0.1790(5) 0.6443(6) 0.0429(17) Uani 1 1 d . . .
C2 C 0.4276(7) 0.0088(6) 0.7108(5) 0.0433(16) Uani 1 1 d . . .
H2 H 0.5038 -0.0517 0.7329 0.052 Uiso 1 1 calc R . .
N3 N 0.5922(5) 0.2752(4) 0.4910(5) 0.0480(16) Uani 1 1 d . . .
C16 C 0.7037(6) 0.2005(5) 0.4855(6) 0.0413(16) Uani 1 1 d . U .
C14 C 0.8455(7) 0.1296(6) 0.3616(6) 0.0474(18) Uani 1 1 d . . .
H14 H 0.9045 0.0743 0.4116 0.057 Uiso 1 1 calc R . .
C10 C -0.0400(7) 0.3722(6) 0.4548(6) 0.0510(19) Uani 1 1 d . U .
H10 H -0.0502 0.3917 0.3864 0.061 Uiso 1 1 calc R . .
C21 C 0.2291(7) 0.3748(6) 0.1165(5) 0.0540(19) Uani 1 1 d . U .
C6 C 0.0847(6) 0.2662(6) 0.6013(6) 0.0424(16) Uani 1 1 d . U .
C17 C 0.7808(7) 0.1319(6) 0.5685(6) 0.053(2) Uani 1 1 d . . .
H17 H 0.8586 0.0776 0.5642 0.063 Uiso 1 1 calc R . .
C15 C 0.7369(6) 0.2001(5) 0.3851(5) 0.0418(16) Uani 1 1 d . U .
C22 C 0.0741(8) 0.3708(7) 0.1017(6) 0.058(2) Uani 1 1 d . U .
H22A H 0.0348 0.3161 0.1627 0.087 Uiso 1 1 calc GR . .
H22B H 0.0680 0.3441 0.0480 0.087 Uiso 1 1 calc GR . .
H22C H 0.0220 0.4497 0.0850 0.087 Uiso 1 1 calc GR . .
C4 C 0.2369(7) 0.1354(7) 0.7415(6) 0.0532(19) Uani 1 1 d . . .
H4 H 0.1820 0.1645 0.7855 0.064 Uiso 1 1 calc R . .
C3 C 0.3479(7) 0.0492(7) 0.7758(6) 0.0521(18) Uani 1 1 d . . .
H3 H 0.3693 0.0178 0.8437 0.062 Uiso 1 1 calc R . .
C8 C -0.1273(7) 0.3930(6) 0.6038(8) 0.059(2) Uani 1 1 d . U .
H8 H -0.1960 0.4263 0.6386 0.071 Uiso 1 1 calc R . .
C13 C 0.8675(6) 0.1395(6) 0.2676(6) 0.0504(19) Uani 1 1 d . . .
H13 H 0.9436 0.0923 0.2508 0.060 Uiso 1 1 calc R . .
C19 C 0.6272(8) 0.2237(7) 0.6612(7) 0.055(2) Uani 1 1 d . . .
H19 H 0.5984 0.2328 0.7214 0.065 Uiso 1 1 calc R . .
C7 C -0.0131(7) 0.3141(6) 0.6551(6) 0.0522(19) Uani 1 1 d . U .
H7 H -0.0033 0.2945 0.7235 0.063 Uiso 1 1 calc R . .
C24 C 0.3135(9) 0.2523(7) 0.1397(6) 0.064(2) Uani 1 1 d . U .
H24A H 0.4121 0.2577 0.1418 0.095 Uiso 1 1 calc GR . .
H24B H 0.2998 0.2239 0.0883 0.095 Uiso 1 1 calc GR . .
H24C H 0.2822 0.1974 0.2038 0.095 Uiso 1 1 calc GR . .
C11 C 0.6723(7) 0.2868(6) 0.2222(6) 0.053(2) Uani 1 1 d . . .
H11 H 0.6120 0.3415 0.1727 0.064 Uiso 1 1 calc R . .
C12 C 0.7815(8) 0.2167(7) 0.1963(6) 0.062(2) Uani 1 1 d . . .
H12 H 0.7956 0.2228 0.1299 0.075 Uiso 1 1 calc R . .
C18 C 0.7436(7) 0.1434(6) 0.6571(6) 0.054(2) Uani 1 1 d . . .
H18 H 0.7957 0.0978 0.7143 0.065 Uiso 1 1 calc R . .
C20 C 0.5575(7) 0.2871(6) 0.5784(7) 0.055(2) Uani 1 1 d . . .
H20 H 0.4803 0.3429 0.5809 0.066 Uiso 1 1 calc R . .
C23 C 0.2905(11) 0.4615(9) 0.0225(7) 0.080(3) Uani 1 1 d . U .
H23A H 0.2417 0.5409 0.0089 0.121 Uiso 1 1 calc GR . .
H23B H 0.2802 0.4387 -0.0328 0.121 Uiso 1 1 calc GR . .
H23C H 0.3892 0.4604 0.0311 0.121 Uiso 1 1 calc GR . .
C25 C 0.8026(8) 0.5867(7) 0.2129(7) 0.067(2) Uani 1 1 d . . .
H25A H 0.8188 0.5784 0.2802 0.101 Uiso 1 1 calc GR . .
H25B H 0.8111 0.5085 0.2102 0.101 Uiso 1 1 calc GR . .
H25C H 0.7092 0.6280 0.1939 0.101 Uiso 1 1 calc GR . .
C27 C 0.4138(15) 0.7222(14) 0.0852(12) 0.061(4) Uani 0.5 1 d D U P
H27A H 0.4780 0.6640 0.1337 0.092 Uiso 0.5 1 calc GR . P
H27B H 0.4551 0.7952 0.0521 0.092 Uiso 0.5 1 calc GR . P
H27C H 0.3957 0.6913 0.0362 0.092 Uiso 0.5 1 calc GR . P
O9 O 0.2879(10) 0.7452(8) 0.1335(7) 0.055(2) Uani 0.5 1 d D U P
H9A H 0.2256 0.7217 0.1155 0.082 Uiso 0.5 1 d R . P

loop_
_atom_site_aniso_label
_atom_site_aniso_U_11
_atom_site_aniso_U_22
_atom_site_aniso_U_33
_atom_site_aniso_U_23
_atom_site_aniso_U_13
_atom_site_aniso_U_12
V1 0.0193(6) 0.0246(6) 0.0671(8) -0.0140(5) -0.0156(5) -0.0043(4)
V2 0.0212(6) 0.0241(6) 0.0961(9) -0.0115(6) -0.0232(6) -0.0048(4)
P1 0.0266(9) 0.0348(9) 0.0768(12) 0.0032(8) -0.0201(8) -0.0116(7)
O1 0.030(2) 0.024(2) 0.063(3) -0.011(2) -0.014(2) -0.0101(17)
O3 0.019(2) 0.031(2) 0.063(3) -0.014(2) -0.0132(19) -0.0028(17)
O4 0.017(2) 0.035(2) 0.106(4) -0.030(2) -0.022(2) -0.0013(17)
C9 0.019(3) 0.023(3) 0.119(6) -0.027(4) -0.019(4) -0.001(2)
O2 0.038(3) 0.024(2) 0.137(5) -0.017(3) -0.036(3) -0.003(2)
O5 0.022(2) 0.035(2) 0.079(3) -0.003(2) -0.024(2) -0.0091(18)
O6 0.029(3) 0.035(3) 0.120(5) 0.001(3) -0.029(3) -0.011(2)
O7 0.027(2) 0.033(2) 0.090(4) 0.007(2) -0.024(2) -0.0122(19)
N1 0.020(3) 0.027(3) 0.070(4) -0.021(3) -0.012(2) -0.002(2)
C1 0.019(3) 0.032(3) 0.057(4) -0.018(3) -0.012(3) -0.001(2)
N2 0.023(3) 0.023(3) 0.094(4) -0.025(3) -0.007(3) -0.002(2)
N4 0.022(3) 0.029(3) 0.073(4) 0.005(3) -0.020(3) -0.011(2)
O8 0.069(2) 0.068(2) 0.077(2) -0.0266(17) -0.0102(17) -0.0077(17)
C5 0.025(3) 0.037(4) 0.080(5) -0.036(4) -0.012(3) -0.001(3)
C2 0.024(3) 0.044(4) 0.068(5) -0.029(4) -0.013(3) 0.000(3)
N3 0.020(3) 0.027(3) 0.102(5) -0.025(3) -0.019(3) -0.005(2)
C16 0.020(3) 0.020(3) 0.087(5) -0.017(3) -0.026(3) -0.004(2)
C14 0.022(3) 0.033(3) 0.076(5) -0.004(3) -0.013(3) -0.009(3)
C10 0.023(3) 0.031(3) 0.101(5) -0.023(3) -0.021(3) -0.003(3)
C21 0.033(3) 0.042(3) 0.062(4) 0.013(3) -0.017(3) -0.013(3)
C6 0.020(3) 0.037(3) 0.080(5) -0.030(3) -0.013(3) -0.006(3)
C17 0.040(4) 0.032(3) 0.097(6) -0.031(4) -0.036(4) 0.001(3)
C15 0.022(3) 0.026(3) 0.073(4) -0.007(3) -0.023(3) -0.009(2)
C22 0.052(3) 0.058(3) 0.060(3) -0.0158(18) -0.0058(18) -0.0125(18)
C4 0.038(4) 0.061(5) 0.079(5) -0.048(4) -0.013(4) 0.001(3)
C3 0.038(4) 0.060(4) 0.070(5) -0.035(4) -0.015(4) -0.007(3)
C8 0.027(3) 0.040(4) 0.127(6) -0.048(4) -0.002(4) -0.008(3)
C13 0.016(3) 0.041(4) 0.079(6) -0.005(4) -0.004(3) -0.006(3)
C19 0.038(4) 0.053(4) 0.089(6) -0.040(4) -0.021(4) -0.012(3)
C7 0.039(4) 0.040(3) 0.093(5) -0.040(4) -0.006(4) -0.006(3)
C24 0.059(3) 0.062(3) 0.067(3) -0.0204(19) -0.0034(18) -0.0101(18)
C11 0.024(4) 0.036(4) 0.075(6) 0.012(3) -0.017(3) -0.015(3)
C12 0.037(4) 0.062(5) 0.072(5) -0.001(4) -0.007(4) -0.026(4)
C18 0.042(4) 0.039(4) 0.091(6) -0.030(4) -0.036(4) -0.001(3)
C20 0.028(4) 0.037(4) 0.112(7) -0.037(4) -0.015(4) -0.010(3)
C23 0.076(3) 0.079(3) 0.081(3) -0.023(2) -0.0038(19) -0.0148(19)
C25 0.034(4) 0.063(5) 0.111(7) -0.034(5) -0.025(4) -0.005(4)
C27 0.061(4) 0.061(4) 0.062(4) -0.020(2) -0.007(2) -0.015(2)
O9 0.054(3) 0.051(3) 0.059(3) -0.0149(19) -0.0099(19) -0.0171(19)

loop_
_atom_type_symbol
_atom_type_description
_atom_type_scat_dispersion_real
_atom_type_scat_dispersion_imag
_atom_type_scat_source
C C 0.0033 0.0016 'International Tables Vol C Tables 4.2.6.8 and 6.1.1.4'
H H 0.0000 0.0000 'International Tables Vol C Tables 4.2.6.8 and 6.1.1.4'
N N 0.0061 0.0033 'International Tables Vol C Tables 4.2.6.8 and 6.1.1.4'
O O 0.0106 0.0060 'International Tables Vol C Tables 4.2.6.8 and 6.1.1.4'
P P 0.1023 0.0942 'International Tables Vol C Tables 4.2.6.8 and 6.1.1.4'
V V 0.3005 0.5294 'International Tables Vol C Tables 4.2.6.8 and 6.1.1.4'

loop_
_geom_angle_atom_site_label_1
_geom_angle_atom_site_label_2
_geom_angle_atom_site_label_3
_geom_angle
O1 V1 V2 157.20(17)
O1 V1 O3 107.1(2)
O1 V1 O4 170.9(2)
O1 V1 O5 101.3(2)
O1 V1 N1 92.9(2)
O1 V1 N2 95.1(2)
O3 V1 V2 51.30(14)
O3 V1 O4 80.54(18)
O3 V1 O5 102.7(2)
O3 V1 N1 91.1(2)
O3 V1 N2 153.9(2)
O4 V1 V2 31.63(12)
O5 V1 V2 79.79(13)
O5 V1 O4 81.51(18)
O5 V1 N1 156.2(2)
O5 V1 N2 85.9(2)
N1 V1 V2 94.47(13)
N1 V1 O4 81.74(18)
N1 V1 N2 73.8(2)
N2 V1 V2 107.69(14)
N2 V1 O4 76.36(17)
O3 V2 V1 32.39(9)
O4 V2 V1 47.81(15)
O4 V2 O3 77.87(18)
O4 V2 O7 101.0(2)
O4 V2 N4 149.8(2)
O4 V2 N3 91.1(2)
O2 V2 V1 153.1(2)
O2 V2 O3 173.76(19)
O2 V2 O4 106.4(3)
O2 V2 O7 102.1(3)
O2 V2 N4 100.1(2)
O2 V2 N3 93.0(2)
O7 V2 V1 79.35(13)
O7 V2 O3 81.16(17)
O7 V2 N4 86.8(2)
O7 V2 N3 157.0(2)
N4 V2 V1 106.80(14)
N4 V2 O3 74.62(16)
N3 V2 V1 95.01(14)
N3 V2 O3 82.36(17)
N3 V2 N4 73.4(2)
O5 P1 O7 109.6(3)
O5 P1 C21 106.4(3)
O6 P1 O5 111.2(3)
O6 P1 O7 112.5(3)
O6 P1 C21 110.2(3)
O7 P1 C21 106.8(3)
V1 O3 V2 96.31(17)
V2 O4 V1 100.6(2)
C10 C9 H9 119.6
C8 C9 H9 119.6
C8 C9 C10 120.9(7)
P1 O5 V1 131.2(3)
P1 O7 V2 126.5(3)
C1 N1 V1 122.0(4)
C1 N1 C5 118.4(6)
C5 N1 V1 119.5(4)
N1 C1 H1 118.5
N1 C1 C2 123.1(6)
C2 C1 H1 118.5
C10 N2 V1 122.2(5)
C6 N2 V1 117.3(4)
C6 N2 C10 120.6(6)
C15 N4 V2 116.9(5)
C11 N4 V2 123.3(4)
C11 N4 C15 119.7(6)
C25 O8 H8A 109.5
N1 C5 C6 114.7(6)
C4 C5 N1 121.0(6)
C4 C5 C6 124.3(6)
C1 C2 H2 121.0
C1 C2 C3 118.0(6)
C3 C2 H2 121.0
C16 N3 V2 120.5(5)
C16 N3 C20 119.1(6)
C20 N3 V2 120.4(4)
N3 C16 C17 120.9(7)
N3 C16 C15 114.5(6)
C17 C16 C15 124.6(6)
C15 C14 H14 120.2
C13 C14 H14 120.2
C13 C14 C15 119.6(7)
C9 C10 H10 120.6
N2 C10 C9 118.8(7)
N2 C10 H10 120.6
C22 C21 P1 108.2(5)
C24 C21 P1 110.9(5)
C24 C21 C22 110.2(6)
C23 C21 P1 109.3(6)
C23 C21 C22 109.9(6)
C23 C21 C24 108.4(7)
N2 C6 C5 114.6(6)
N2 C6 C7 121.1(6)
C7 C6 C5 124.3(7)
C16 C17 H17 120.2
C18 C17 C16 119.6(7)
C18 C17 H17 120.2
N4 C15 C16 114.4(6)
N4 C15 C14 120.6(7)
C14 C15 C16 125.0(6)
C21 C22 H22A 109.5
C21 C22 H22B 109.5
C21 C22 H22C 109.5
H22A C22 H22B 109.5
H22A C22 H22C 109.5
H22B C22 H22C 109.5
C5 C4 H4 120.0
C5 C4 C3 120.1(7)
C3 C4 H4 120.0
C2 C3 H3 120.3
C4 C3 C2 119.4(7)
C4 C3 H3 120.3
C9 C8 H8 119.4
C9 C8 C7 121.1(7)
C7 C8 H8 119.4
C14 C13 H13 119.8
C14 C13 C12 120.3(7)
C12 C13 H13 119.8
C18 C19 H19 120.7
C20 C19 H19 120.7
C20 C19 C18 118.6(8)
C6 C7 C8 117.6(8)
C6 C7 H7 121.2
C8 C7 H7 121.2
C21 C24 H24A 109.5
C21 C24 H24B 109.5
C21 C24 H24C 109.5
H24A C24 H24B 109.5
H24A C24 H24C 109.5
H24B C24 H24C 109.5
N4 C11 H11 119.5
N4 C11 C12 121.0(7)
C12 C11 H11 119.5
C13 C12 C11 118.9(8)
C13 C12 H12 120.6
C11 C12 H12 120.6
C17 C18 C19 118.8(7)
C17 C18 H18 120.6
C19 C18 H18 120.6
N3 C20 H20 118.5
C19 C20 N3 123.0(7)
C19 C20 H20 118.5
C21 C23 H23A 109.5
C21 C23 H23B 109.5
C21 C23 H23C 109.5
H23A C23 H23B 109.5
H23A C23 H23C 109.5
H23B C23 H23C 109.5
O8 C25 H25A 109.5
O8 C25 H25B 109.5
O8 C25 H25C 109.5
H25A C25 H25B 109.5
H25A C25 H25C 109.5
H25B C25 H25C 109.5
H27A C27 H27B 109.5
H27A C27 H27C 109.5
H27B C27 H27C 109.5
O9 C27 H27A 109.5
O9 C27 H27B 109.5
O9 C27 H27C 109.5
C27 O9 H9A 109.3

loop_
_geom_bond_atom_site_label_1
_geom_bond_atom_site_label_2
_geom_bond_distance
V1 V2 3.0976(16)
V1 O1 1.624(4)
V1 O3 1.670(4)
V1 O4 2.335(4)
V1 O5 1.902(5)
V1 N1 2.130(6)
V1 N2 2.207(6)
V2 O3 2.432(4)
V2 O4 1.652(5)
V2 O2 1.621(5)
V2 O7 1.929(5)
V2 N4 2.217(6)
V2 N3 2.141(6)
P1 O5 1.553(5)
P1 O6 1.498(5)
P1 O7 1.558(5)
P1 C21 1.821(9)
C9 H9 0.9500
C9 C10 1.417(10)
C9 C8 1.318(12)
N1 C1 1.331(7)
N1 C5 1.364(8)
C1 H1 0.9500
C1 C2 1.377(9)
N2 C10 1.373(8)
N2 C6 1.355(9)
N4 C15 1.357(8)
N4 C11 1.319(10)
O8 H8A 0.8400
O8 C25 1.450(9)
C5 C6 1.471(9)
C5 C4 1.362(10)
C2 H2 0.9500
C2 C3 1.377(9)
N3 C16 1.335(8)
N3 C20 1.360(10)
C16 C17 1.391(9)
C16 C15 1.488(10)
C14 H14 0.9500
C14 C15 1.377(9)
C14 C13 1.343(11)
C10 H10 0.9500
C21 C22 1.560(10)
C21 C24 1.539(10)
C21 C23 1.525(11)
C6 C7 1.398(9)
C17 H17 0.9500
C17 C18 1.379(11)
C22 H22A 0.9800
C22 H22B 0.9800
C22 H22C 0.9800
C4 H4 0.9500
C4 C3 1.374(10)
C3 H3 0.9500
C8 H8 0.9500
C8 C7 1.416(11)
C13 H13 0.9500
C13 C12 1.359(10)
C19 H19 0.9500
C19 C18 1.405(10)
C19 C20 1.342(11)
C7 H7 0.9500
C24 H24A 0.9800
C24 H24B 0.9800
C24 H24C 0.9800
C11 H11 0.9500
C11 C12 1.394(11)
C12 H12 0.9500
C18 H18 0.9500
C20 H20 0.9500
C23 H23A 0.9800
C23 H23B 0.9800
C23 H23C 0.9800
C25 H25A 0.9800
C25 H25B 0.9800
C25 H25C 0.9800
C27 H27A 0.9800
C27 H27B 0.9800
C27 H27C 0.9800
C27 O9 1.412(13)
O9 H9A 0.8200

loop_
_geom_hbond_atom_site_label_D
_geom_hbond_atom_site_label_H
_geom_hbond_atom_site_label_A
_geom_hbond_distance_DH
_geom_hbond_distance_HA
_geom_hbond_distance_DA
_geom_hbond_angle_DHA
O9 H9A O6 0.82 2.17 2.716(10) 124.3

loop_
_geom_torsion_atom_site_label_1
_geom_torsion_atom_site_label_2
_geom_torsion_atom_site_label_3
_geom_torsion_atom_site_label_4
_geom_torsion
V1 N1 C1 C2 -179.9(5)
V1 N1 C5 C6 2.5(7)
V1 N1 C5 C4 -178.0(5)
V1 N2 C10 C9 -178.4(4)
V1 N2 C6 C5 -3.3(7)
V1 N2 C6 C7 178.2(5)
V2 N4 C15 C16 -5.7(6)
V2 N4 C15 C14 175.4(4)
V2 N4 C11 C12 -175.1(5)
V2 N3 C16 C17 -178.2(4)
V2 N3 C16 C15 2.9(6)
V2 N3 C20 C19 178.1(5)
O1 V1 O3 V2 171.81(19)
O3 V2 O4 V1 -13.85(16)
O4 V1 O3 V2 -13.43(17)
C9 C8 C7 C6 -0.7(10)
O2 V2 O4 V1 170.8(2)
O5 V1 O3 V2 65.6(2)
O5 P1 O7 V2 -32.8(4)
O5 P1 C21 C22 56.8(5)
O5 P1 C21 C24 -64.1(5)
O5 P1 C21 C23 176.5(5)
O6 P1 O5 V1 -131.2(4)
O6 P1 O7 V2 91.5(4)
O6 P1 C21 C22 -63.8(5)
O6 P1 C21 C24 175.2(5)
O6 P1 C21 C23 55.8(6)
O7 V2 O4 V1 64.5(2)
O7 P1 O5 V1 -6.2(5)
O7 P1 C21 C22 173.8(4)
O7 P1 C21 C24 52.8(5)
O7 P1 C21 C23 -66.6(6)
N1 V1 O3 V2 -94.87(18)
N1 C1 C2 C3 -1.0(10)
N1 C5 C6 N2 0.6(8)
N1 C5 C6 C7 179.1(6)
N1 C5 C4 C3 -3.1(10)
C1 N1 C5 C6 -176.3(5)
C1 N1 C5 C4 3.3(9)
C1 C2 C3 C4 1.2(10)
N2 V1 O3 V2 -41.5(5)
N2 C6 C7 C8 1.2(9)
N4 V2 O4 V1 -38.4(5)
N4 C11 C12 C13 -0.5(10)
C5 N1 C1 C2 -1.2(9)
C5 C6 C7 C8 -177.1(6)
C5 C4 C3 C2 0.8(11)
N3 V2 O4 V1 -95.8(2)
N3 C16 C17 C18 -1.5(9)
N3 C16 C15 N4 2.0(7)
N3 C16 C15 C14 -179.2(5)
C16 N3 C20 C19 -2.6(9)
C16 C17 C18 C19 0.6(10)
C14 C13 C12 C11 1.3(10)
C10 C9 C8 C7 0.6(10)
C10 N2 C6 C5 176.9(5)
C10 N2 C6 C7 -1.6(9)
C21 P1 O5 V1 108.9(4)
C21 P1 O7 V2 -147.5(3)
C6 N2 C10 C9 1.4(8)
C6 C5 C4 C3 176.4(7)
C17 C16 C15 N4 -176.8(5)
C17 C16 C15 C14 2.0(9)
C15 N4 C11 C12 -0.2(9)
C15 C16 C17 C18 177.2(6)
C15 C14 C13 C12 -1.4(10)
C4 C5 C6 N2 -178.9(6)
C4 C5 C6 C7 -0.4(10)
C8 C9 C10 N2 -1.0(9)
C13 C14 C15 N4 0.7(9)
C13 C14 C15 C16 -178.1(6)
C11 N4 C15 C16 179.1(5)
C11 N4 C15 C14 0.1(8)
C18 C19 C20 N3 1.7(10)
C20 N3 C16 C17 2.5(8)
C20 N3 C16 C15 -176.4(5)
C20 C19 C18 C17 -0.7(10)

loop_
_smtbx_masks_void_nr
_smtbx_masks_void_average_x
_smtbx_masks_void_average_y
_smtbx_masks_void_average_z
_smtbx_masks_void_volume
_smtbx_masks_void_count_electrons
1 0.232 0.000 0.000 210.4 38.1
